data_7031247
loop_
_publ_author_name
'Saha, Manideepa'
'Nasani, Rajendar'
'Das, Mriganka'
'Mahata, Arup'
'Pathak, Biswarup'
'Mobin, Shaikh M.'
'Carrella, Luca M.'
'Rentschler, Eva'
'Mukhopadhyay, Suman'

_publ_section_title
;
 Limiting nuclearity in formation of polynuclear metal complexes through
 [2 + 3] cycloaddition: synthesis and magnetic properties of tri- and
 pentanuclear metal complexes.
;
_journal_issue 21
_journal_name_full 'Dalton transactions (Cambridge, England : 2003)'
_journal_page_first 8083
_journal_page_last 8093
_journal_paper_doi 10.1039/c4dt00378k
_journal_volume 43
_journal_year 2014
_chemical_formula_sum 'C76 H72 Cl4 N28 Ni5 O8'
_chemical_formula_weight 1940.97
_chemical_name_systematic
;
 ?
;
_space_group_IT_number 14
_symmetry_cell_setting monoclinic
_symmetry_space_group_name_Hall '-P 2ybc'
_symmetry_space_group_name_H-M 'P 1 21/c 1'
_atom_sites_solution_hydrogens geom
_atom_sites_solution_primary direct
_atom_sites_solution_secondary difmap
_audit_creation_method SHELXL-97
_cell_angle_alpha 90.00
_cell_angle_beta 91.357(9)
_cell_angle_gamma 90.00
_cell_formula_units_Z 2
_cell_length_a 10.5420(10)
_cell_length_b 22.598(3)
_cell_length_c 21.861(2)
_cell_measurement_reflns_used 5912
_cell_measurement_temperature 150(2)
_cell_measurement_theta_max 26.3152
_cell_measurement_theta_min 2.9319
_cell_volume 5206.4(10)
_computing_cell_refinement 'CrysAlis RED, Oxford Diffraction Ltd.,'
_computing_data_collection 'CrysAlis CCD, Oxford Diffraction Ltd.,'
_computing_data_reduction 'CrysAlis RED, Oxford Diffraction Ltd.,'
_computing_molecular_graphics Ortep3
_computing_publication_material Shelx97
_computing_structure_refinement 'SHELXL-97 (Sheldrick, 1997)'
_computing_structure_solution 'SHELXS-97 (Sheldrick, 1997)'
_diffrn_ambient_temperature 150(2)
_diffrn_detector_area_resol_mean 15.9948
_diffrn_measured_fraction_theta_full 0.998
_diffrn_measured_fraction_theta_max 0.998
_diffrn_measurement_device_type 'OXFORD DIFFRACTION SUPER NOVA'
_diffrn_measurement_method \w/q-scan
_diffrn_radiation_monochromator graphite
_diffrn_radiation_source 'fine-focus sealed tube'
_diffrn_radiation_type MoK\a
_diffrn_radiation_wavelength 0.71073
_diffrn_reflns_av_R_equivalents 0.1139
_diffrn_reflns_av_unetI/netI 0.0869
_diffrn_reflns_limit_h_max 12
_diffrn_reflns_limit_h_min -11
_diffrn_reflns_limit_k_max 23
_diffrn_reflns_limit_k_min -26
_diffrn_reflns_limit_l_max 25
_diffrn_reflns_limit_l_min -25
_diffrn_reflns_number 41030
_diffrn_reflns_theta_full 25.00
_diffrn_reflns_theta_max 25.00
_diffrn_reflns_theta_min 2.94
_exptl_absorpt_coefficient_mu 1.048
_exptl_absorpt_correction_T_max 0.8337
_exptl_absorpt_correction_T_min 0.7722
_exptl_absorpt_correction_type multi-scan
_exptl_absorpt_process_details
;
CrysAlis RED, Oxford Diffraction Ltd.,
Version 1.171.31.7 (release 18-10-2006 CrysAlis171 .NET)
(compiled Oct 18 2006,16:28:17)
Empirical absorption correction using spherical harmonics,
 implemented in SCALE3 ABSPACK scaling algorithm.
;
_exptl_crystal_colour green
_exptl_crystal_density_diffrn 1.238
_exptl_crystal_density_method 'not measured'
_exptl_crystal_description block
_exptl_crystal_F_000 1992
_exptl_crystal_size_max 0.26
_exptl_crystal_size_mid 0.21
_exptl_crystal_size_min 0.18
_platon_squeeze_details
;
;
_refine_diff_density_max 1.013
_refine_diff_density_min -0.616
_refine_diff_density_rms 0.085
_refine_ls_extinction_method none
_refine_ls_goodness_of_fit_ref 0.985
_refine_ls_hydrogen_treatment riding
_refine_ls_matrix_type full
_refine_ls_number_parameters 570
_refine_ls_number_reflns 9170
_refine_ls_number_restraints 38
_refine_ls_restrained_S_all 0.985
_refine_ls_R_factor_all 0.1059
_refine_ls_R_factor_gt 0.0763
_refine_ls_shift/su_max 0.000
_refine_ls_shift/su_mean 0.000
_refine_ls_structure_factor_coef Fsqd
_refine_ls_weighting_details 'calc w=1/[\s^2^(Fo^2^)+(0.1204P)^2^+0.0000P] where P=(Fo^2^+2Fc^2^)/3'
_refine_ls_weighting_scheme calc
_refine_ls_wR_factor_gt 0.2070
_refine_ls_wR_factor_ref 0.2367
_reflns_number_gt 5348
_reflns_number_total 9170
_reflns_threshold_expression >2sigma(I)
_cod_data_source_file c4dt00378k2.cif
_cod_data_source_block 4C
_cod_depositor_comments
;
The following automatic conversions were performed:

'_symmetry_cell_setting' value 'Monoclinic' changed to 'monoclinic'
according to
/usr/data/users/saulius/crontab/automatic-downloads/current/RSC/lib/dictionaries/cif_core.dic
dictionary named 'cif_core.dic' version 2.4.2 from 2011-04-26.

Automatic conversion script
Id: cif_fix_values 2281 2013-09-26 08:29:07Z andrius 
;
_cod_original_cell_volume 5206.5(10)
_cod_original_sg_symbol_H-M 'P 21/c'
_cod_database_code 7031247

loop_
_symmetry_equiv_pos_as_xyz
'x, y, z'
'-x, y+1/2, -z+1/2'
'-x, -y, -z'
'x, -y-1/2, z-1/2'

loop_
_atom_site_label
_atom_site_type_symbol
_atom_site_fract_x
_atom_site_fract_y
_atom_site_fract_z
_atom_site_U_iso_or_equiv
_atom_site_adp_type
_atom_site_occupancy
_atom_site_symmetry_multiplicity
_atom_site_calc_flag
_atom_site_refinement_flags
_atom_site_disorder_assembly
_atom_site_disorder_group
Ni1 Ni 0.0000 0.5000 0.0000 0.0536(3) Uani 1 2 d S . .
Ni2 Ni 0.00718(6) 0.34154(3) 0.01089(3) 0.0554(2) Uani 1 1 d . . .
Ni3 Ni -0.13063(6) 0.42139(3) -0.12183(3) 0.0542(2) Uani 1 1 d . . .
Cl1 Cl -0.4449(4) 0.1247(2) 0.1194(2) 0.294(3) Uani 1 1 d . . .
Cl2 Cl 0.2498(3) 0.42471(13) -0.39871(12) 0.1393(10) Uani 1 1 d . . .
O1 O -0.1652(3) 0.33809(19) 0.0516(2) 0.0777(12) Uani 1 1 d . . .
O2 O 0.0487(3) 0.43155(16) -0.15063(19) 0.0641(10) Uani 1 1 d . . .
O3 O -0.0695(3) 0.42030(14) -0.03057(18) 0.0554(9) Uani 1 1 d . . .
O4 O -0.1595(3) 0.5172(2) 0.0551(2) 0.0839(13) Uani 1 1 d . . .
N1 N 0.0821(4) 0.45605(18) 0.07264(19) 0.0538(10) Uani 1 1 d . . .
N2 N 0.0773(4) 0.3979(2) 0.0849(2) 0.0540(10) Uani 1 1 d . . .
N3 N 0.1349(4) 0.4845(2) 0.1185(2) 0.0576(11) Uani 1 1 d . . .
N4 N 0.1685(4) 0.4457(2) 0.1632(2) 0.0624(11) Uani 1 1 d . . .
N5 N 0.4687(6) 0.3889(4) 0.1714(4) 0.119(2) Uani 1 1 d . . .
N6 N 0.2073(4) 0.3256(3) -0.0223(3) 0.0829(16) Uani 1 1 d . . .
N7 N 0.0488(4) 0.2620(2) 0.0498(3) 0.0709(13) Uani 1 1 d . . .
N8 N -0.0627(4) 0.3007(2) -0.0688(2) 0.0621(11) Uani 1 1 d . . .
N9 N -0.1071(4) 0.33063(19) -0.1171(2) 0.0564(11) Uani 1 1 d . . .
N10 N -0.1340(4) 0.2928(2) -0.1635(2) 0.0659(12) Uani 1 1 d . . .
N11 N -0.0581(4) 0.2424(2) -0.0822(2) 0.0680(13) Uani 1 1 d . . .
N12 N -0.3903(8) 0.2506(4) -0.2344(5) 0.170(4) Uani 1 1 d . . .
N13 N -0.3383(4) 0.4175(2) -0.1041(2) 0.0665(13) Uani 1 1 d U . .
N14 N -0.1928(4) 0.4194(2) -0.2103(2) 0.0653(13) Uani 1 1 d . . .
C1 C 0.1327(4) 0.3933(3) 0.1399(2) 0.0584(14) Uani 1 1 d . . .
C2 C 0.1555(5) 0.3383(3) 0.1741(3) 0.0647(14) Uani 1 1 d . . .
C3 C 0.2755(6) 0.3220(3) 0.1973(3) 0.087(2) Uani 1 1 d . . .
C4 C 0.3828(7) 0.3599(4) 0.1825(4) 0.104(3) Uani 1 1 d . . .
C5 C 0.2964(7) 0.2711(3) 0.2305(4) 0.097(2) Uani 1 1 d U . .
H5 H 0.3786 0.2619 0.2465 0.117 Uiso 1 1 calc R . .
C6 C 0.1964(9) 0.2341(4) 0.2400(4) 0.108(2) Uani 1 1 d U . .
H6 H 0.2103 0.1981 0.2617 0.129 Uiso 1 1 calc R . .
C7 C 0.0761(7) 0.2479(3) 0.2189(4) 0.090(2) Uani 1 1 d U . .
H7 H 0.0071 0.2223 0.2272 0.108 Uiso 1 1 calc R . .
C8 C 0.0558(5) 0.3001(3) 0.1851(3) 0.0699(15) Uani 1 1 d . . .
H8 H -0.0269 0.3093 0.1697 0.084 Uiso 1 1 calc R . .
C9 C -0.2250(5) 0.2896(4) 0.0667(3) 0.089(2) Uani 1 1 d . . .
C10 C -0.3576(7) 0.2928(5) 0.0770(4) 0.131(4) Uani 1 1 d . . .
H10 H -0.4023 0.3290 0.0721 0.157 Uiso 1 1 calc R . .
C11 C -0.4207(9) 0.2412(7) 0.0946(5) 0.154(5) Uani 1 1 d . . .
H11 H -0.5092 0.2432 0.1013 0.185 Uiso 1 1 calc R . .
C12 C -0.3610(11) 0.1887(7) 0.1023(6) 0.175(6) Uani 1 1 d . . .
C13 C -0.2348(9) 0.1840(4) 0.0900(4) 0.134(4) Uani 1 1 d . . .
H13 H -0.1945 0.1464 0.0925 0.161 Uiso 1 1 calc R . .
C14 C -0.1632(6) 0.2344(4) 0.0734(4) 0.096(2) Uani 1 1 d . . .
C15 C -0.0331(6) 0.2232(3) 0.0666(4) 0.092(2) Uani 1 1 d . . .
H15 H -0.0033 0.1843 0.0750 0.110 Uiso 1 1 calc R . .
C16 C 0.1800(7) 0.2421(4) 0.0489(4) 0.107(3) Uani 1 1 d . . .
H16A H 0.2297 0.2602 0.0830 0.129 Uiso 1 1 calc R . .
H16B H 0.1841 0.1985 0.0533 0.129 Uiso 1 1 calc R . .
C17 C 0.2290(7) 0.2594(5) -0.0075(5) 0.126(3) Uani 1 1 d . . .
H17A H 0.1888 0.2352 -0.0403 0.151 Uiso 1 1 calc R . .
H17B H 0.3212 0.2511 -0.0072 0.151 Uiso 1 1 calc R . .
C18 C 0.3052(6) 0.3586(5) 0.0105(4) 0.141(4) Uani 1 1 d . . .
H18A H 0.3888 0.3455 -0.0026 0.212 Uiso 1 1 calc R . .
H18B H 0.2978 0.3519 0.0545 0.212 Uiso 1 1 calc R . .
H18C H 0.2951 0.4009 0.0018 0.212 Uiso 1 1 calc R . .
C19 C 0.2251(6) 0.3295(4) -0.0891(3) 0.098(2) Uani 1 1 d . . .
H19A H 0.2184 0.3709 -0.1021 0.147 Uiso 1 1 calc R . .
H19B H 0.1596 0.3060 -0.1104 0.147 Uiso 1 1 calc R . .
H19C H 0.3091 0.3142 -0.0990 0.147 Uiso 1 1 calc R . .
C38 C -0.1038(5) 0.2406(3) -0.1397(3) 0.0635(14) Uani 1 1 d . . .
C20 C -0.1152(6) 0.1845(3) -0.1751(3) 0.0784(17) Uani 1 1 d . . .
C21 C -0.2123(6) 0.1769(3) -0.2192(3) 0.0834(19) Uani 1 1 d . . .
C22 C -0.3082(8) 0.2185(4) -0.2270(4) 0.111(3) Uani 1 1 d . . .
C23 C -0.2210(9) 0.1258(4) -0.2538(5) 0.127(3) Uani 1 1 d . . .
H23 H -0.2898 0.1195 -0.2819 0.152 Uiso 1 1 calc R . .
C24 C -0.1279(11) 0.0849(4) -0.2462(5) 0.124(3) Uani 1 1 d . . .
H24 H -0.1299 0.0506 -0.2713 0.149 Uiso 1 1 calc R . .
C25 C -0.0330(10) 0.0909(3) -0.2045(5) 0.123(3) Uani 1 1 d . . .
H25 H 0.0290 0.0606 -0.1998 0.148 Uiso 1 1 calc R . .
C26 C -0.0254(8) 0.1407(3) -0.1689(4) 0.100(2) Uani 1 1 d . . .
H26 H 0.0422 0.1449 -0.1397 0.120 Uiso 1 1 calc R . .
C27 C 0.0910(5) 0.4294(2) -0.2066(3) 0.0607(14) Uani 1 1 d . A .
C28 C 0.2219(5) 0.4347(3) -0.2160(3) 0.0703(16) Uani 1 1 d . . .
H28 H 0.2781 0.4404 -0.1819 0.084 Uiso 1 1 calc R . .
C29 C 0.2696(7) 0.4318(3) -0.2741(4) 0.088(2) Uani 1 1 d . . .
H29 H 0.3588 0.4337 -0.2791 0.105 Uiso 1 1 calc R . .
C30 C 0.1895(7) 0.4260(3) -0.3258(4) 0.0838(19) Uani 1 1 d . . .
C31 C 0.0617(7) 0.4218(3) -0.3172(3) 0.0824(19) Uani 1 1 d . A .
H31 H 0.0067 0.4182 -0.3520 0.099 Uiso 1 1 calc R . .
C32 C 0.0092(6) 0.4225(2) -0.2593(3) 0.0648(15) Uani 1 1 d . . .
C33 C -0.1266(6) 0.4188(3) -0.2582(3) 0.0666(15) Uani 1 1 d . A .
H33 H -0.1707 0.4155 -0.2964 0.080 Uiso 1 1 calc R . .
C34 C -0.3364(14) 0.4156(9) -0.2141(6) 0.065(4) Uani 0.60 1 d PU A 1
H34A H -0.3680 0.4359 -0.2516 0.077 Uiso 0.60 1 calc PR A 1
H34B H -0.3629 0.3736 -0.2165 0.077 Uiso 0.60 1 calc PR A 1
C35 C -0.3910(16) 0.4430(7) -0.1607(7) 0.064(3) Uani 0.60 1 d PU A 1
H35A H -0.4841 0.4374 -0.1621 0.077 Uiso 0.60 1 calc PR A 1
H35B H -0.3736 0.4861 -0.1613 0.077 Uiso 0.60 1 calc PR A 1
C34A C -0.309(3) 0.407(2) -0.2265(18) 0.154(15) Uani 0.40 1 d PDU A 2
H34C H -0.3165 0.3646 -0.2381 0.185 Uiso 0.40 1 calc PR A 2
H34D H -0.3362 0.4312 -0.2622 0.185 Uiso 0.40 1 calc PR A 2
C35A C -0.390(3) 0.4195(18) -0.1743(15) 0.150(14) Uani 0.40 1 d PDU A 2
H35C H -0.4627 0.3916 -0.1772 0.179 Uiso 0.40 1 calc PR A 2
H35D H -0.4261 0.4596 -0.1810 0.179 Uiso 0.40 1 calc PR A 2
C36 C -0.3830(6) 0.4606(4) -0.0600(4) 0.115(3) Uani 1 1 d . A .
H36A H -0.4751 0.4651 -0.0649 0.172 Uiso 1 1 calc R . .
H36B H -0.3417 0.4988 -0.0671 0.172 Uiso 1 1 calc R . .
H36C H -0.3622 0.4469 -0.0184 0.172 Uiso 1 1 calc R . .
C37 C -0.3782(6) 0.3585(3) -0.0886(4) 0.104(3) Uani 1 1 d . A .
H37A H -0.4701 0.3582 -0.0827 0.156 Uiso 1 1 calc R . .
H37B H -0.3345 0.3459 -0.0508 0.156 Uiso 1 1 calc R . .
H37C H -0.3574 0.3314 -0.1219 0.156 Uiso 1 1 calc R . .

loop_
_atom_site_aniso_label
_atom_site_aniso_U_11
_atom_site_aniso_U_22
_atom_site_aniso_U_33
_atom_site_aniso_U_23
_atom_site_aniso_U_13
_atom_site_aniso_U_12
Ni1 0.0606(5) 0.0471(6) 0.0527(6) 0.0038(4) -0.0047(4) -0.0102(4)
Ni2 0.0539(4) 0.0491(5) 0.0629(5) 0.0001(3) -0.0039(3) -0.0031(3)
Ni3 0.0542(4) 0.0512(5) 0.0568(5) -0.0014(3) -0.0072(3) -0.0062(3)
Cl1 0.268(4) 0.362(6) 0.247(5) 0.173(5) -0.096(4) -0.241(5)
Cl2 0.1271(17) 0.208(3) 0.0849(15) -0.0066(15) 0.0412(13) 0.0024(15)
O1 0.058(2) 0.081(3) 0.095(3) 0.003(2) 0.002(2) 0.0024(19)
O2 0.058(2) 0.078(3) 0.057(2) -0.0028(19) 0.0017(18) -0.0065(17)
O3 0.062(2) 0.046(2) 0.057(2) 0.0038(16) -0.0091(17) -0.0121(14)
O4 0.062(2) 0.122(4) 0.068(3) -0.015(3) 0.006(2) -0.019(2)
N1 0.061(2) 0.044(3) 0.055(3) 0.003(2) -0.004(2) -0.0013(18)
N2 0.059(2) 0.052(3) 0.051(3) 0.007(2) 0.001(2) -0.0062(19)
N3 0.062(2) 0.055(3) 0.055(3) 0.003(2) -0.013(2) -0.0091(19)
N4 0.072(3) 0.054(3) 0.061(3) 0.006(2) -0.006(2) 0.000(2)
N5 0.083(4) 0.118(6) 0.156(7) 0.033(5) -0.003(4) -0.006(4)
N6 0.059(3) 0.121(5) 0.069(4) -0.003(3) 0.008(3) 0.007(3)
N7 0.069(3) 0.061(3) 0.082(4) 0.000(3) -0.012(3) 0.012(2)
N8 0.066(2) 0.060(3) 0.060(3) 0.003(2) -0.008(2) -0.003(2)
N9 0.059(2) 0.053(3) 0.057(3) -0.008(2) 0.000(2) -0.0094(19)
N10 0.078(3) 0.052(3) 0.068(3) -0.009(2) -0.003(2) -0.002(2)
N11 0.084(3) 0.052(3) 0.067(3) -0.005(2) -0.016(3) -0.004(2)
N12 0.130(6) 0.150(8) 0.226(11) -0.073(7) -0.074(7) 0.020(5)
N13 0.051(2) 0.087(4) 0.061(3) -0.003(2) 0.000(2) -0.003(2)
N14 0.058(3) 0.071(3) 0.065(3) -0.011(2) -0.015(3) -0.008(2)
C1 0.049(3) 0.073(4) 0.053(3) 0.014(3) 0.000(2) -0.012(2)
C2 0.077(3) 0.059(4) 0.057(3) -0.003(3) 0.000(3) 0.000(3)
C3 0.080(4) 0.079(5) 0.100(5) 0.015(4) -0.030(4) 0.002(3)
C4 0.083(4) 0.099(6) 0.130(7) 0.031(5) -0.025(5) 0.006(4)
C5 0.104(4) 0.092(6) 0.095(6) 0.032(4) -0.014(4) 0.015(4)
C6 0.152(6) 0.091(6) 0.080(5) 0.017(4) -0.001(5) 0.017(5)
C7 0.112(4) 0.070(5) 0.089(5) 0.009(4) 0.025(4) -0.007(4)
C8 0.071(3) 0.071(4) 0.068(4) 0.010(3) 0.004(3) -0.001(3)
C9 0.061(3) 0.125(6) 0.081(5) 0.029(4) 0.003(3) -0.025(4)
C10 0.074(4) 0.216(11) 0.102(6) 0.055(7) -0.007(4) -0.012(5)
C11 0.089(5) 0.251(14) 0.122(8) 0.093(9) 0.018(5) -0.048(7)
C12 0.137(9) 0.227(14) 0.157(10) 0.093(10) -0.052(8) -0.107(9)
C13 0.125(7) 0.143(8) 0.132(8) 0.050(6) -0.052(6) -0.066(6)
C14 0.086(4) 0.099(6) 0.101(6) 0.040(4) -0.031(4) -0.033(4)
C15 0.097(5) 0.058(4) 0.118(6) 0.023(4) -0.033(4) -0.016(3)
C16 0.104(5) 0.098(6) 0.120(7) 0.015(5) -0.010(5) 0.040(4)
C17 0.086(5) 0.163(9) 0.127(8) 0.016(7) 0.003(5) 0.063(5)
C18 0.059(4) 0.256(13) 0.110(7) -0.029(7) 0.003(4) 0.000(5)
C19 0.085(4) 0.134(7) 0.075(5) -0.001(4) 0.008(4) 0.021(4)
C38 0.068(3) 0.055(4) 0.067(4) 0.003(3) -0.005(3) -0.008(2)
C20 0.099(4) 0.063(4) 0.073(4) -0.007(3) -0.005(4) -0.023(3)
C21 0.092(4) 0.069(4) 0.090(5) -0.018(4) -0.001(4) -0.013(3)
C22 0.104(6) 0.103(7) 0.124(7) -0.028(5) -0.026(5) -0.014(5)
C23 0.127(7) 0.111(8) 0.142(9) -0.056(6) -0.021(6) -0.019(6)
C24 0.148(8) 0.075(6) 0.149(10) -0.038(5) 0.004(7) -0.024(5)
C25 0.145(7) 0.052(5) 0.172(10) -0.020(5) -0.011(7) 0.007(4)
C26 0.128(6) 0.057(4) 0.114(6) -0.016(4) -0.013(5) 0.011(4)
C27 0.064(3) 0.054(4) 0.064(4) -0.003(3) 0.004(3) -0.001(2)
C28 0.063(3) 0.074(4) 0.074(4) 0.001(3) 0.013(3) -0.001(3)
C29 0.076(4) 0.089(5) 0.099(6) 0.013(4) 0.008(4) 0.007(3)
C30 0.095(5) 0.080(5) 0.077(5) -0.004(3) 0.016(4) 0.010(3)
C31 0.098(5) 0.082(5) 0.067(4) -0.003(3) 0.000(4) 0.000(3)
C32 0.086(4) 0.052(3) 0.056(4) -0.004(3) -0.004(3) 0.000(3)
C33 0.071(3) 0.072(4) 0.056(4) -0.008(3) -0.009(3) -0.008(3)
C34 0.032(6) 0.124(11) 0.038(5) -0.001(7) 0.000(5) -0.003(6)
C35 0.047(6) 0.095(8) 0.049(6) -0.009(6) -0.006(5) -0.007(5)
C34A 0.08(2) 0.23(3) 0.15(3) -0.09(2) 0.007(15) 0.032(19)
C35A 0.045(11) 0.31(4) 0.10(2) -0.07(2) -0.024(12) 0.00(2)
C36 0.070(4) 0.123(7) 0.153(8) -0.036(6) 0.034(5) -0.007(4)
C37 0.076(4) 0.093(6) 0.144(8) 0.020(5) 0.005(4) -0.014(4)

loop_
_atom_type_symbol
_atom_type_description
_atom_type_scat_dispersion_real
_atom_type_scat_dispersion_imag
_atom_type_scat_source
C C 0.0033 0.0016 'International Tables Vol C Tables 4.2.6.8 and 6.1.1.4'
H H 0.0000 0.0000 'International Tables Vol C Tables 4.2.6.8 and 6.1.1.4'
N N 0.0061 0.0033 'International Tables Vol C Tables 4.2.6.8 and 6.1.1.4'
O O 0.0106 0.0060 'International Tables Vol C Tables 4.2.6.8 and 6.1.1.4'
Cl Cl 0.1484 0.1585 'International Tables Vol C Tables 4.2.6.8 and 6.1.1.4'
Ni Ni 0.3393 1.1124 'International Tables Vol C Tables 4.2.6.8 and 6.1.1.4'

loop_
_geom_angle_atom_site_label_1
_geom_angle_atom_site_label_2
_geom_angle_atom_site_label_3
_geom_angle
_geom_angle_site_symmetry_1
_geom_angle_site_symmetry_3
N1 Ni1 N1 180.0(3) 3_565 .
N1 Ni1 O3 88.17(15) 3_565 3_565
N1 Ni1 O3 91.83(15) . 3_565
N1 Ni1 O3 91.83(15) 3_565 .
N1 Ni1 O3 88.17(15) . .
O3 Ni1 O3 180.0(2) 3_565 .
N1 Ni1 O4 91.43(17) 3_565 .
N1 Ni1 O4 88.57(17) . .
O3 Ni1 O4 86.35(16) 3_565 .
O3 Ni1 O4 93.65(16) . .
N1 Ni1 O4 88.57(17) 3_565 3_565
N1 Ni1 O4 91.43(17) . 3_565
O3 Ni1 O4 93.65(16) 3_565 3_565
O3 Ni1 O4 86.35(16) . 3_565
O4 Ni1 O4 180.0(3) . 3_565
N7 Ni2 O1 88.24(19) . .
N7 Ni2 N8 91.54(19) . .
O1 Ni2 N8 92.65(18) . .
N7 Ni2 O3 170.25(16) . .
O1 Ni2 O3 83.42(15) . .
N8 Ni2 O3 83.82(16) . .
N7 Ni2 N2 98.06(18) . .
O1 Ni2 N2 89.36(17) . .
N8 Ni2 N2 170.25(18) . .
O3 Ni2 N2 86.93(15) . .
N7 Ni2 N6 78.5(2) . .
O1 Ni2 N6 166.7(2) . .
N8 Ni2 N6 88.61(19) . .
O3 Ni2 N6 109.84(19) . .
N2 Ni2 N6 91.62(18) . .
O2 Ni3 N14 89.39(19) . .
O2 Ni3 N9 90.93(16) . .
N14 Ni3 N9 93.48(18) . .
O2 Ni3 O3 91.68(15) . .
N14 Ni3 O3 177.85(16) . .
N9 Ni3 O3 84.64(16) . .
O2 Ni3 N3 85.30(16) . 3_565
N14 Ni3 N3 92.79(17) . 3_565
N9 Ni3 N3 172.65(17) . 3_565
O3 Ni3 N3 89.16(15) . 3_565
O2 Ni3 N13 170.72(17) . .
N14 Ni3 N13 82.44(19) . .
N9 Ni3 N13 93.95(17) . .
O3 Ni3 N13 96.63(16) . .
N3 Ni3 N13 90.67(17) 3_565 .
C9 O1 Ni2 125.4(4) . .
C27 O2 Ni3 128.8(3) . .
Ni1 O3 Ni3 113.70(15) . .
Ni1 O3 Ni2 117.55(16) . .
Ni3 O3 Ni2 121.29(16) . .
N3 N1 N2 110.3(4) . .
N3 N1 Ni1 121.4(3) . .
N2 N1 Ni1 127.7(3) . .
C1 N2 N1 103.8(4) . .
C1 N2 Ni2 139.7(4) . .
N1 N2 Ni2 116.0(3) . .
N1 N3 N4 109.5(4) . .
N1 N3 Ni3 120.7(3) . 3_565
N4 N3 Ni3 128.9(4) . 3_565
C1 N4 N3 103.4(4) . .
C18 N6 C19 110.6(6) . .
C18 N6 C17 107.2(6) . .
C19 N6 C17 104.1(6) . .
C18 N6 Ni2 114.5(5) . .
C19 N6 Ni2 116.4(4) . .
C17 N6 Ni2 102.7(4) . .
C15 N7 C16 115.8(6) . .
C15 N7 Ni2 125.6(4) . .
C16 N7 Ni2 117.7(5) . .
N9 N8 N11 109.8(4) . .
N9 N8 Ni2 123.2(4) . .
N11 N8 Ni2 126.7(3) . .
N8 N9 N10 109.8(4) . .
N8 N9 Ni3 125.7(3) . .
N10 N9 Ni3 124.6(4) . .
C38 N10 N9 103.0(5) . .
C38 N11 N8 102.7(4) . .
C37 N13 C36 111.2(6) . .
C37 N13 C35 117.2(7) . .
C36 N13 C35 100.0(8) . .
C37 N13 C35A 98.8(15) . .
C36 N13 C35A 120.0(13) . .
C35 N13 C35A 22.1(15) . .
C37 N13 Ni3 111.8(4) . .
C36 N13 Ni3 115.0(4) . .
C35 N13 Ni3 101.0(7) . .
C35A N13 Ni3 98.5(12) . .
C33 N14 C34A 107.8(16) . .
C33 N14 C34 121.3(7) . .
C34A N14 C34 16(2) . .
C33 N14 Ni3 127.9(4) . .
C34A N14 Ni3 123.2(17) . .
C34 N14 Ni3 110.7(6) . .
N2 C1 N4 112.9(5) . .
N2 C1 C2 126.2(5) . .
N4 C1 C2 120.9(5) . .
C8 C2 C3 117.0(6) . .
C8 C2 C1 120.1(5) . .
C3 C2 C1 122.9(5) . .
C5 C3 C2 122.9(6) . .
C5 C3 C4 119.5(6) . .
C2 C3 C4 117.6(6) . .
N5 C4 C3 178.7(8) . .
C6 C5 C3 118.6(7) . .
C6 C5 H5 120.7 . .
C3 C5 H5 120.7 . .
C5 C6 C7 121.3(7) . .
C5 C6 H6 119.4 . .
C7 C6 H6 119.4 . .
C6 C7 C8 119.6(7) . .
C6 C7 H7 120.2 . .
C8 C7 H7 120.2 . .
C2 C8 C7 120.5(6) . .
C2 C8 H8 119.7 . .
C7 C8 H8 119.7 . .
O1 C9 C14 122.8(5) . .
O1 C9 C10 118.5(8) . .
C14 C9 C10 118.7(7) . .
C11 C10 C9 118.4(10) . .
C11 C10 H10 120.8 . .
C9 C10 H10 120.8 . .
C12 C11 C10 122.9(9) . .
C12 C11 H11 118.6 . .
C10 C11 H11 118.6 . .
C11 C12 C13 119.7(9) . .
C11 C12 Cl1 121.3(10) . .
C13 C12 Cl1 118.7(12) . .
C12 C13 C14 121.0(10) . .
C12 C13 H13 119.5 . .
C14 C13 H13 119.5 . .
C15 C14 C9 126.5(6) . .
C15 C14 C13 114.2(8) . .
C9 C14 C13 119.3(7) . .
N7 C15 C14 124.7(6) . .
N7 C15 H15 117.6 . .
C14 C15 H15 117.6 . .
C17 C16 N7 107.2(6) . .
C17 C16 H16A 110.3 . .
N7 C16 H16A 110.3 . .
C17 C16 H16B 110.3 . .
N7 C16 H16B 110.3 . .
H16A C16 H16B 108.5 . .
C16 C17 N6 113.5(7) . .
C16 C17 H17A 108.9 . .
N6 C17 H17A 108.9 . .
C16 C17 H17B 108.9 . .
N6 C17 H17B 108.9 . .
H17A C17 H17B 107.7 . .
N6 C18 H18A 109.5 . .
N6 C18 H18B 109.5 . .
H18A C18 H18B 109.5 . .
N6 C18 H18C 109.5 . .
H18A C18 H18C 109.5 . .
H18B C18 H18C 109.5 . .
N6 C19 H19A 109.5 . .
N6 C19 H19B 109.5 . .
H19A C19 H19B 109.5 . .
N6 C19 H19C 109.5 . .
H19A C19 H19C 109.5 . .
H19B C19 H19C 109.5 . .
N10 C38 N11 114.8(5) . .
N10 C38 C20 122.6(5) . .
N11 C38 C20 122.6(5) . .
C26 C20 C21 118.1(6) . .
C26 C20 C38 121.0(6) . .
C21 C20 C38 120.7(6) . .
C23 C21 C22 117.5(7) . .
C23 C21 C20 121.1(7) . .
C22 C21 C20 121.3(6) . .
N12 C22 C21 176.9(9) . .
C24 C23 C21 117.7(8) . .
C24 C23 H23 121.1 . .
C21 C23 H23 121.1 . .
C25 C24 C23 122.6(8) . .
C25 C24 H24 118.7 . .
C23 C24 H24 118.7 . .
C24 C25 C26 120.1(8) . .
C24 C25 H25 119.9 . .
C26 C25 H25 119.9 . .
C25 C26 C20 120.3(8) . .
C25 C26 H26 119.9 . .
C20 C26 H26 119.9 . .
O2 C27 C28 119.3(5) . .
O2 C27 C32 122.9(5) . .
C28 C27 C32 117.8(6) . .
C29 C28 C27 120.8(6) . .
C29 C28 H28 119.6 . .
C27 C28 H28 119.6 . .
C28 C29 C30 121.4(6) . .
C28 C29 H29 119.3 . .
C30 C29 H29 119.3 . .
C31 C30 C29 118.2(7) . .
C31 C30 Cl2 120.6(6) . .
C29 C30 Cl2 121.2(6) . .
C30 C31 C32 122.5(7) . .
C30 C31 H31 118.8 . .
C32 C31 H31 118.8 . .
C31 C32 C27 119.2(6) . .
C31 C32 C33 115.6(6) . .
C27 C32 C33 125.1(6) . .
N14 C33 C32 125.5(6) . .
N14 C33 H33 117.3 . .
C32 C33 H33 117.3 . .
C35 C34 N14 110.2(12) . .
C35 C34 H34A 109.6 . .
N14 C34 H34A 109.6 . .
C35 C34 H34B 109.6 . .
N14 C34 H34B 109.6 . .
H34A C34 H34B 108.1 . .
C34 C35 N13 111.2(12) . .
C34 C35 H35A 109.4 . .
N13 C35 H35A 109.4 . .
C34 C35 H35B 109.4 . .
N13 C35 H35B 109.4 . .
H35A C35 H35B 108.0 . .
N14 C34A C35A 108(3) . .
N14 C34A H34C 110.1 . .
C35A C34A H34C 110.1 . .
N14 C34A H34D 110.1 . .
C35A C34A H34D 110.1 . .
H34C C34A H34D 108.4 . .
C34A C35A N13 123(3) . .
C34A C35A H35C 106.7 . .
N13 C35A H35C 106.7 . .
C34A C35A H35D 106.7 . .
N13 C35A H35D 106.7 . .
H35C C35A H35D 106.6 . .
N13 C36 H36A 109.5 . .
N13 C36 H36B 109.5 . .
H36A C36 H36B 109.5 . .
N13 C36 H36C 109.5 . .
H36A C36 H36C 109.5 . .
H36B C36 H36C 109.5 . .
N13 C37 H37A 109.5 . .
N13 C37 H37B 109.5 . .
H37A C37 H37B 109.5 . .
N13 C37 H37C 109.5 . .
H37A C37 H37C 109.5 . .
H37B C37 H37C 109.5 . .

loop_
_geom_bond_atom_site_label_1
_geom_bond_atom_site_label_2
_geom_bond_distance
_geom_bond_site_symmetry_2
Ni1 N1 2.048(4) 3_565
Ni1 N1 2.048(4) .
Ni1 O3 2.051(3) 3_565
Ni1 O3 2.051(3) .
Ni1 O4 2.127(4) .
Ni1 O4 2.127(4) 3_565
Ni2 N7 2.031(5) .
Ni2 O1 2.044(4) .
Ni2 N8 2.091(5) .
Ni2 O3 2.147(3) .
Ni2 N2 2.175(4) .
Ni2 N6 2.276(5) .
Ni3 O2 2.020(4) .
Ni3 N14 2.027(5) .
Ni3 N9 2.068(4) .
Ni3 O3 2.082(4) .
Ni3 N3 2.128(5) 3_565
Ni3 N13 2.234(4) .
Cl1 C12 1.741(11) .
Cl2 C30 1.731(8) .
O1 C9 1.311(8) .
O2 C27 1.312(7) .
N1 N3 1.304(6) .
N1 N2 1.342(6) .
N2 C1 1.329(6) .
N3 N4 1.354(6) .
N3 Ni3 2.128(5) 3_565
N4 C1 1.340(7) .
N5 C4 1.148(9) .
N6 C18 1.449(9) .
N6 C19 1.479(8) .
N6 C17 1.547(11) .
N7 C15 1.290(8) .
N7 C16 1.456(8) .
N8 N9 1.330(6) .
N8 N11 1.350(6) .
N9 N10 1.351(6) .
N10 C38 1.325(7) .
N11 C38 1.337(7) .
N12 C22 1.139(10) .
N13 C37 1.440(8) .
N13 C36 1.457(9) .
N13 C35 1.463(16) .
N13 C35A 1.62(3) .
N14 C33 1.273(8) .
N14 C34A 1.30(4) .
N14 C34 1.517(15) .
C1 C2 1.467(8) .
C2 C8 1.386(8) .
C2 C3 1.402(8) .
C3 C5 1.375(9) .
C3 C4 1.461(10) .
C5 C6 1.365(11) .
C5 H5 0.9500 .
C6 C7 1.375(10) .
C6 H6 0.9500 .
C7 C8 1.406(9) .
C7 H7 0.9500 .
C8 H8 0.9500 .
C9 C14 1.413(10) .
C9 C10 1.424(9) .
C10 C11 1.399(13) .
C10 H10 0.9500 .
C11 C12 1.353(17) .
C11 H11 0.9500 .
C12 C13 1.368(15) .
C13 C14 1.418(10) .
C13 H13 0.9500 .
C14 C15 1.406(10) .
C15 H15 0.9500 .
C16 C17 1.403(12) .
C16 H16A 0.9900 .
C16 H16B 0.9900 .
C17 H17A 0.9900 .
C17 H17B 0.9900 .
C18 H18A 0.9800 .
C18 H18B 0.9800 .
C18 H18C 0.9800 .
C19 H19A 0.9800 .
C19 H19B 0.9800 .
C19 H19C 0.9800 .
C38 C20 1.488(8) .
C20 C26 1.375(9) .
C20 C21 1.400(9) .
C21 C23 1.382(10) .
C21 C22 1.387(11) .
C23 C24 1.355(12) .
C23 H23 0.9500 .
C24 C25 1.344(13) .
C24 H24 0.9500 .
C25 C26 1.368(10) .
C25 H25 0.9500 .
C26 H26 0.9500 .
C27 C28 1.405(8) .
C27 C32 1.431(8) .
C28 C29 1.379(10) .
C28 H28 0.9500 .
C29 C30 1.401(10) .
C29 H29 0.9500 .
C30 C31 1.368(10) .
C31 C32 1.395(9) .
C31 H31 0.9500 .
C32 C33 1.435(9) .
C33 H33 0.9500 .
C34 C35 1.452(17) .
C34 H34A 0.9900 .
C34 H34B 0.9900 .
C35 H35A 0.9900 .
C35 H35B 0.9900 .
C34A C35A 1.471(18) .
C34A H34C 0.9900 .
C34A H34D 0.9900 .
C35A H35C 0.9900 .
C35A H35D 0.9900 .
C36 H36A 0.9800 .
C36 H36B 0.9800 .
C36 H36C 0.9800 .
C37 H37A 0.9800 .
C37 H37B 0.9800 .
C37 H37C 0.9800 .

loop_
_geom_torsion_atom_site_label_1
_geom_torsion_atom_site_label_2
_geom_torsion_atom_site_label_3
_geom_torsion_atom_site_label_4
_geom_torsion
_geom_torsion_site_symmetry_1
_geom_torsion_site_symmetry_4
N7 Ni2 O1 C9 -26.8(5) . .
N8 Ni2 O1 C9 64.7(5) . .
O3 Ni2 O1 C9 148.2(5) . .
N2 Ni2 O1 C9 -124.8(5) . .
N6 Ni2 O1 C9 -30.5(11) . .
N14 Ni3 O2 C27 -6.7(4) . .
N9 Ni3 O2 C27 86.8(4) . .
O3 Ni3 O2 C27 171.5(4) . .
N3 Ni3 O2 C27 -99.5(4) 3_565 .
N13 Ni3 O2 C27 -35.0(13) . .
N1 Ni1 O3 Ni3 16.5(2) 3_565 .
N1 Ni1 O3 Ni3 -163.5(2) . .
O3 Ni1 O3 Ni3 122(100) 3_565 .
O4 Ni1 O3 Ni3 108.1(2) . .
O4 Ni1 O3 Ni3 -71.9(2) 3_565 .
N1 Ni1 O3 Ni2 166.9(2) 3_565 .
N1 Ni1 O3 Ni2 -13.1(2) . .
O3 Ni1 O3 Ni2 -88(100) 3_565 .
O4 Ni1 O3 Ni2 -101.6(2) . .
O4 Ni1 O3 Ni2 78.4(2) 3_565 .
O2 Ni3 O3 Ni1 68.20(19) . .
N14 Ni3 O3 Ni1 -172(5) . .
N9 Ni3 O3 Ni1 159.0(2) . .
N3 Ni3 O3 Ni1 -17.1(2) 3_565 .
N13 Ni3 O3 Ni1 -107.7(2) . .
O2 Ni3 O3 Ni2 -80.9(2) . .
N14 Ni3 O3 Ni2 39(5) . .
N9 Ni3 O3 Ni2 9.9(2) . .
N3 Ni3 O3 Ni2 -166.2(2) 3_565 .
N13 Ni3 O3 Ni2 103.3(2) . .
N7 Ni2 O3 Ni1 138.5(10) . .
O1 Ni2 O3 Ni1 107.1(2) . .
N8 Ni2 O3 Ni1 -159.5(2) . .
N2 Ni2 O3 Ni1 17.4(2) . .
N6 Ni2 O3 Ni1 -73.2(2) . .
N7 Ni2 O3 Ni3 -73.5(12) . .
O1 Ni2 O3 Ni3 -104.9(2) . .
N8 Ni2 O3 Ni3 -11.5(2) . .
N2 Ni2 O3 Ni3 165.4(2) . .
N6 Ni2 O3 Ni3 74.7(2) . .
N1 Ni1 N1 N3 -142(100) 3_565 .
O3 Ni1 N1 N3 8.7(4) 3_565 .
O3 Ni1 N1 N3 -171.3(4) . .
O4 Ni1 N1 N3 -77.6(4) . .
O4 Ni1 N1 N3 102.4(4) 3_565 .
N1 Ni1 N1 N2 29(100) 3_565 .
O3 Ni1 N1 N2 179.7(4) 3_565 .
O3 Ni1 N1 N2 -0.3(4) . .
O4 Ni1 N1 N2 93.4(4) . .
O4 Ni1 N1 N2 -86.6(4) 3_565 .
N3 N1 N2 C1 -1.3(5) . .
Ni1 N1 N2 C1 -173.2(3) . .
N3 N1 N2 Ni2 -174.9(3) . .
Ni1 N1 N2 Ni2 13.2(5) . .
N7 Ni2 N2 C1 0.8(5) . .
O1 Ni2 N2 C1 88.9(5) . .
N8 Ni2 N2 C1 -169.1(9) . .
O3 Ni2 N2 C1 172.4(5) . .
N6 Ni2 N2 C1 -77.8(5) . .
N7 Ni2 N2 N1 171.1(3) . .
O1 Ni2 N2 N1 -100.7(3) . .
N8 Ni2 N2 N1 1.3(12) . .
O3 Ni2 N2 N1 -17.3(3) . .
N6 Ni2 N2 N1 92.5(3) . .
N2 N1 N3 N4 0.5(5) . .
Ni1 N1 N3 N4 173.0(3) . .
N2 N1 N3 Ni3 -169.6(3) . 3_565
Ni1 N1 N3 Ni3 2.9(5) . 3_565
N1 N3 N4 C1 0.5(5) . .
Ni3 N3 N4 C1 169.6(3) 3_565 .
N7 Ni2 N6 C18 -102.1(6) . .
O1 Ni2 N6 C18 -98.3(10) . .
N8 Ni2 N6 C18 166.0(6) . .
O3 Ni2 N6 C18 83.1(6) . .
N2 Ni2 N6 C18 -4.2(6) . .
N7 Ni2 N6 C19 126.6(5) . .
O1 Ni2 N6 C19 130.4(8) . .
N8 Ni2 N6 C19 34.8(5) . .
O3 Ni2 N6 C19 -48.1(5) . .
N2 Ni2 N6 C19 -135.5(5) . .
N7 Ni2 N6 C17 13.7(5) . .
O1 Ni2 N6 C17 17.5(11) . .
N8 Ni2 N6 C17 -78.2(5) . .
O3 Ni2 N6 C17 -161.1(5) . .
N2 Ni2 N6 C17 111.6(5) . .
O1 Ni2 N7 C15 24.5(6) . .
N8 Ni2 N7 C15 -68.1(6) . .
O3 Ni2 N7 C15 -6.7(15) . .
N2 Ni2 N7 C15 113.6(6) . .
N6 Ni2 N7 C15 -156.3(6) . .
O1 Ni2 N7 C16 -167.3(5) . .
N8 Ni2 N7 C16 100.1(5) . .
O3 Ni2 N7 C16 161.5(10) . .
N2 Ni2 N7 C16 -78.2(5) . .
N6 Ni2 N7 C16 11.8(5) . .
N7 Ni2 N8 N9 -179.0(4) . .
O1 Ni2 N8 N9 92.7(4) . .
O3 Ni2 N8 N9 9.7(4) . .
N2 Ni2 N8 N9 -9.0(13) . .
N6 Ni2 N8 N9 -100.5(4) . .
N7 Ni2 N8 N11 -6.4(5) . .
O1 Ni2 N8 N11 -94.8(4) . .
O3 Ni2 N8 N11 -177.8(4) . .
N2 Ni2 N8 N11 163.5(8) . .
N6 Ni2 N8 N11 72.0(5) . .
N11 N8 N9 N10 0.5(6) . .
Ni2 N8 N9 N10 174.2(3) . .
N11 N8 N9 Ni3 -179.0(3) . .
Ni2 N8 N9 Ni3 -5.3(6) . .
O2 Ni3 N9 N8 88.7(4) . .
N14 Ni3 N9 N8 178.1(4) . .
O3 Ni3 N9 N8 -2.9(4) . .
N3 Ni3 N9 N8 29.6(17) 3_565 .
N13 Ni3 N9 N8 -99.2(4) . .
O2 Ni3 N9 N10 -90.7(4) . .
N14 Ni3 N9 N10 -1.3(4) . .
O3 Ni3 N9 N10 177.7(4) . .
N3 Ni3 N9 N10 -149.8(13) 3_565 .
N13 Ni3 N9 N10 81.4(4) . .
N8 N9 N10 C38 0.2(5) . .
Ni3 N9 N10 C38 179.7(3) . .
N9 N8 N11 C38 -1.0(6) . .
Ni2 N8 N11 C38 -174.4(4) . .
O2 Ni3 N13 C37 128.7(10) . .
N14 Ni3 N13 C37 100.1(5) . .
N9 Ni3 N13 C37 7.1(5) . .
O3 Ni3 N13 C37 -77.9(5) . .
N3 Ni3 N13 C37 -167.1(5) 3_565 .
O2 Ni3 N13 C36 -103.3(11) . .
N14 Ni3 N13 C36 -131.8(6) . .
N9 Ni3 N13 C36 135.2(6) . .
O3 Ni3 N13 C36 50.1(6) . .
N3 Ni3 N13 C36 -39.1(6) 3_565 .
O2 Ni3 N13 C35 3.3(14) . .
N14 Ni3 N13 C35 -25.2(6) . .
N9 Ni3 N13 C35 -118.2(6) . .
O3 Ni3 N13 C35 156.7(6) . .
N3 Ni3 N13 C35 67.5(6) 3_565 .
O2 Ni3 N13 C35A 25.6(19) . .
N14 Ni3 N13 C35A -3.0(14) . .
N9 Ni3 N13 C35A -96.0(14) . .
O3 Ni3 N13 C35A 179.0(14) . .
N3 Ni3 N13 C35A 89.8(14) 3_565 .
O2 Ni3 N14 C33 6.3(5) . .
N9 Ni3 N14 C33 -84.5(5) . .
O3 Ni3 N14 C33 -113(5) . .
N3 Ni3 N14 C33 91.6(5) 3_565 .
N13 Ni3 N14 C33 -178.1(5) . .
O2 Ni3 N14 C34A 172(3) . .
N9 Ni3 N14 C34A 81(3) . .
O3 Ni3 N14 C34A 53(6) . .
N3 Ni3 N14 C34A -102(3) 3_565 .
N13 Ni3 N14 C34A -12(3) . .
O2 Ni3 N14 C34 -176.4(9) . .
N9 Ni3 N14 C34 92.7(9) . .
O3 Ni3 N14 C34 64(5) . .
N3 Ni3 N14 C34 -91.1(9) 3_565 .
N13 Ni3 N14 C34 -0.8(8) . .
N1 N2 C1 N4 1.7(5) . .
Ni2 N2 C1 N4 172.8(4) . .
N1 N2 C1 C2 -178.2(5) . .
Ni2 N2 C1 C2 -7.1(9) . .
N3 N4 C1 N2 -1.4(6) . .
N3 N4 C1 C2 178.5(5) . .
N2 C1 C2 C8 -54.2(8) . .
N4 C1 C2 C8 125.9(6) . .
N2 C1 C2 C3 126.4(7) . .
N4 C1 C2 C3 -53.5(9) . .
C8 C2 C3 C5 -0.9(11) . .
C1 C2 C3 C5 178.5(7) . .
C8 C2 C3 C4 176.0(7) . .
C1 C2 C3 C4 -4.6(11) . .
C5 C3 C4 N5 8(51) . .
C2 C3 C4 N5 -169(100) . .
C2 C3 C5 C6 1.6(13) . .
C4 C3 C5 C6 -175.3(8) . .
C3 C5 C6 C7 -2.2(13) . .
C5 C6 C7 C8 2.2(13) . .
C3 C2 C8 C7 0.8(10) . .
C1 C2 C8 C7 -178.6(6) . .
C6 C7 C8 C2 -1.4(11) . .
Ni2 O1 C9 C14 19.2(10) . .
Ni2 O1 C9 C10 -161.1(5) . .
O1 C9 C10 C11 -178.5(8) . .
C14 C9 C10 C11 1.3(12) . .
C9 C10 C11 C12 0.2(17) . .
C10 C11 C12 C13 -3(2) . .
C10 C11 C12 Cl1 -175.9(8) . .
C11 C12 C13 C14 4.6(17) . .
Cl1 C12 C13 C14 177.5(8) . .
O1 C9 C14 C15 1.5(12) . .
C10 C9 C14 C15 -178.3(8) . .
O1 C9 C14 C13 179.9(7) . .
C10 C9 C14 C13 0.2(11) . .
C12 C13 C14 C15 175.5(9) . .
C12 C13 C14 C9 -3.1(13) . .
C16 N7 C15 C14 176.8(8) . .
Ni2 N7 C15 C14 -14.9(11) . .
C9 C14 C15 N7 -3.9(13) . .
C13 C14 C15 N7 177.6(8) . .
C15 N7 C16 C17 131.9(8) . .
Ni2 N7 C16 C17 -37.5(9) . .
N7 C16 C17 N6 51.1(10) . .
C18 N6 C17 C16 81.1(8) . .
C19 N6 C17 C16 -161.7(7) . .
Ni2 N6 C17 C16 -39.9(8) . .
N9 N10 C38 N11 -0.9(6) . .
N9 N10 C38 C20 -178.7(5) . .
N8 N11 C38 N10 1.2(6) . .
N8 N11 C38 C20 179.0(5) . .
N10 C38 C20 C26 141.0(7) . .
N11 C38 C20 C26 -36.5(10) . .
N10 C38 C20 C21 -33.9(9) . .
N11 C38 C20 C21 148.5(6) . .
C26 C20 C21 C23 2.7(12) . .
C38 C20 C21 C23 177.8(7) . .
C26 C20 C21 C22 178.2(8) . .
C38 C20 C21 C22 -6.7(11) . .
C23 C21 C22 N12 20(25) . .
C20 C21 C22 N12 -155(24) . .
C22 C21 C23 C24 -179.7(10) . .
C20 C21 C23 C24 -4.0(14) . .
C21 C23 C24 C25 3.7(17) . .
C23 C24 C25 C26 -2.0(18) . .
C24 C25 C26 C20 0.5(15) . .
C21 C20 C26 C25 -0.9(12) . .
C38 C20 C26 C25 -176.0(8) . .
Ni3 O2 C27 C28 -176.7(4) . .
Ni3 O2 C27 C32 4.0(7) . .
O2 C27 C28 C29 179.1(5) . .
C32 C27 C28 C29 -1.6(8) . .
C27 C28 C29 C30 2.7(10) . .
C28 C29 C30 C31 -1.6(10) . .
C28 C29 C30 Cl2 177.9(5) . .
C29 C30 C31 C32 -0.6(10) . .
Cl2 C30 C31 C32 179.9(5) . .
C30 C31 C32 C27 1.7(9) . .
C30 C31 C32 C33 178.9(5) . .
O2 C27 C32 C31 178.8(5) . .
C28 C27 C32 C31 -0.5(8) . .
O2 C27 C32 C33 1.8(8) . .
C28 C27 C32 C33 -177.5(5) . .
C34A N14 C33 C32 -171(3) . .
C34 N14 C33 C32 179.6(10) . .
Ni3 N14 C33 C32 -3.5(9) . .
C31 C32 C33 N14 -179.2(6) . .
C27 C32 C33 N14 -2.1(9) . .
C33 N14 C34 C35 -154.3(9) . .
C34A N14 C34 C35 172(11) . .
Ni3 N14 C34 C35 28.3(14) . .
N14 C34 C35 N13 -54.5(16) . .
C37 N13 C35 C34 -72.6(14) . .
C36 N13 C35 C34 167.1(11) . .
C35A N13 C35 C34 -36(4) . .
Ni3 N13 C35 C34 49.0(12) . .
C33 N14 C34A C35A -168(3) . .
C34 N14 C34A C35A -18(7) . .
Ni3 N14 C34A C35A 23(5) . .
N14 C34A C35A N13 -27(6) . .
C37 N13 C35A C34A -97(4) . .
C36 N13 C35A C34A 142(4) . .
C35 N13 C35A C34A 115(7) . .
Ni3 N13 C35A C34A 17(4) . .

loop_
_platon_squeeze_void_nr
_platon_squeeze_void_average_x
_platon_squeeze_void_average_y
_platon_squeeze_void_average_z
_platon_squeeze_void_volume
_platon_squeeze_void_count_electrons
_platon_squeeze_void_content
1 -0.036 0.000 0.000 618 63 ' '
2 -0.005 0.500 0.500 618 64 ' '
3 0.334 0.949 0.385 19 1 ' '
4 0.334 0.551 0.885 19 1 ' '
5 0.665 0.449 0.115 19 1 ' '
6 0.665 0.051 0.615 19 1 ' '
